data_4072188
loop_
_publ_author_name
'Bouyahyi, Miloud'
'Grunova, Ekaterina'
'Marquet, Nicolas'
'Kirillov, Evgueni'
'Thomas, Christophe M.'
'Roisnel, Thierry'
'Carpentier, Jean-Fran\,cois'

_publ_section_title
;
 Aluminum Complexes of Fluorinated Dialkoxy-Diimino Salen-like Ligands:
 Syntheses, Structures, and Use in Ring-Opening Polymerization of Cyclic
 Esters
;
_journal_issue 22
_journal_name_full Organometallics
_journal_page_first 5815
_journal_paper_doi 10.1021/om800651z
_journal_volume 27
_journal_year 2008
_chemical_absolute_configuration ad
_chemical_compound_source 'synthesis as described'
_chemical_formula_moiety 'C23 H33 Al F12 N2 O2'
_chemical_formula_sum 'C23 H33 Al F12 N2 O2'
_chemical_formula_weight 624.49
_chemical_name_systematic
;
 ?
;
_space_group_IT_number 43
_symmetry_cell_setting orthorhombic
_symmetry_Int_Tables_number 43
_symmetry_space_group_name_Hall 'F -2d 2'
_symmetry_space_group_name_H-M 'F 2 d d'
_atom_sites_solution_hydrogens geom
_atom_sites_solution_primary direct
_atom_sites_solution_secondary difmap
_audit_conform_dict_location ftp://ftp.iucr.org/pub/cif_core.dic
_audit_conform_dict_name cif_core.dic
_audit_conform_dict_version 2.3
_audit_creation_date 2007-10-23T18:04:05-00:00
_audit_creation_method 'WinGX routine CIF_UPDATE'
_cell_angle_alpha 90
_cell_angle_beta 90
_cell_angle_gamma 90
_cell_formula_units_Z 16
_cell_length_a 12.3309(8)
_cell_length_b 26.0824(19)
_cell_length_c 33.405(2)
_cell_measurement_reflns_used 7508
_cell_measurement_temperature 100(2)
_cell_measurement_theta_max 27.41
_cell_measurement_theta_min 2.59
_cell_measurement_wavelength 0.71073
_cell_volume 10743.7(12)
_computing_cell_refinement 'Bruker SMART, 2006'
_computing_data_collection 'Bruker SMART, 2006'
_computing_data_reduction 'Bruker SAINT, 2006'
_computing_molecular_graphics 'Ortep-3 for Windows (Farrugia, 1997)'
_computing_publication_material 'WinGX publication routines (Farrugia, 1999)'
_computing_structure_refinement 'SHELXL-97 (Sheldrick, 1997)'
_computing_structure_solution 'SIR97 (Altomare et al., 1999)'
_diffrn_ambient_temperature 100(2)
_diffrn_detector 'CCD plate'
_diffrn_measured_fraction_theta_full 0.998
_diffrn_measured_fraction_theta_max 0.998
_diffrn_measurement_device_type 'APEXII, Bruker-AXS'
_diffrn_measurement_method 'CCD rotation images, thin slices'
_diffrn_radiation_monochromator graphite
_diffrn_radiation_probe x-ray
_diffrn_radiation_type MoK\a
_diffrn_radiation_wavelength 0.71073
_diffrn_reflns_av_R_equivalents 0.0369
_diffrn_reflns_av_unetI/netI 0.0302
_diffrn_reflns_limit_h_max 15
_diffrn_reflns_limit_h_min -15
_diffrn_reflns_limit_k_max 30
_diffrn_reflns_limit_k_min -33
_diffrn_reflns_limit_l_max 42
_diffrn_reflns_limit_l_min -43
_diffrn_reflns_number 25931
_diffrn_reflns_theta_full 27.45
_diffrn_reflns_theta_max 27.45
_diffrn_reflns_theta_min 2.93
_exptl_absorpt_coefficient_mu 0.184
_exptl_absorpt_correction_T_max 0.941
_exptl_absorpt_correction_T_min 0.894
_exptl_absorpt_correction_type multi-scan
_exptl_absorpt_process_details
;
  [Sheldrick, G.M. (2002). SADABS Bruker AXS Inc., Madison, Wisconsin, USA]
;
_exptl_crystal_colour colourless
_exptl_crystal_density_diffrn 1.544
_exptl_crystal_density_method 'not measured'
_exptl_crystal_description prism
_exptl_crystal_F_000 5152
_exptl_crystal_size_max 0.58
_exptl_crystal_size_mid 0.54
_exptl_crystal_size_min 0.33
_refine_diff_density_max 0.865
_refine_diff_density_min -0.427
_refine_diff_density_rms 0.054
_refine_ls_abs_structure_details 'Flack H D (1983), Acta Cryst. A39, 876-881'
_refine_ls_abs_structure_Flack 0.36(15)
_refine_ls_extinction_method none
_refine_ls_goodness_of_fit_ref 1.08
_refine_ls_hydrogen_treatment constr
_refine_ls_matrix_type full
_refine_ls_number_parameters 445
_refine_ls_number_reflns 6133
_refine_ls_number_restraints 1
_refine_ls_restrained_S_all 1.08
_refine_ls_R_factor_all 0.0394
_refine_ls_R_factor_gt 0.0382
_refine_ls_shift/su_max 0.013
_refine_ls_shift/su_mean 0
_refine_ls_structure_factor_coef Fsqd
_refine_ls_weighting_details 'calc w=1/[\s^2^(Fo^2^)+(0.0422P)^2^+24.7633P] where P=(Fo^2^+2Fc^2^)/3'
_refine_ls_weighting_scheme calc
_refine_ls_wR_factor_gt 0.0937
_refine_ls_wR_factor_ref 0.0945
_reflns_number_gt 5980
_reflns_number_total 6133
_reflns_threshold_expression >2sigma(I)
_cod_data_source_file om800651z_si_006.cif
_cod_data_source_block job
_cod_database_code 4072188

loop_
_symmetry_equiv_pos_as_xyz
'x, y, z'
'x, -y, -z'
'x+1/4, -y+1/4, z+1/4'
'x+1/4, y+1/4, -z+1/4'
'x, y+1/2, z+1/2'
'x, -y+1/2, -z+1/2'
'x+1/4, -y+3/4, z+3/4'
'x+1/4, y+3/4, -z+3/4'
'x+1/2, y, z+1/2'
'x+1/2, -y, -z+1/2'
'x+3/4, -y+1/4, z+3/4'
'x+3/4, y+1/4, -z+3/4'
'x+1/2, y+1/2, z'
'x+1/2, -y+1/2, -z'
'x+3/4, -y+3/4, z+1/4'
'x+3/4, y+3/4, -z+1/4'

loop_
_atom_site_label
_atom_site_type_symbol
_atom_site_fract_x
_atom_site_fract_y
_atom_site_fract_z
_atom_site_U_iso_or_equiv
_atom_site_adp_type
_atom_site_occupancy
_atom_site_calc_flag
_atom_site_refinement_flags
_atom_site_disorder_assembly
_atom_site_disorder_group
Al1 Al 0.42098(4) 0.04718(2) 0.332391(16) 0.01213(11) Uani 1 d . . .
O1 O 0.51380(10) 0.05235(6) 0.37290(4) 0.0151(3) Uani 1 d . . .
C2 C 0.61747(15) 0.06970(8) 0.37817(6) 0.0148(4) Uani 1 d . . .
C3 C 0.61321(16) 0.12516(8) 0.39686(6) 0.0183(4) Uani 1 d . . .
F3A F 0.60255(12) 0.16186(5) 0.36944(4) 0.0278(3) Uani 1 d . . .
F3B F 0.70225(11) 0.13669(6) 0.41871(4) 0.0292(3) Uani 1 d . . .
F3C F 0.52946(11) 0.13053(5) 0.42208(4) 0.0249(3) Uani 1 d . . .
C4 C 0.66253(17) 0.03348(8) 0.41196(6) 0.0202(4) Uani 1 d . . .
F4A F 0.76809(11) 0.03876(6) 0.42165(5) 0.0347(4) Uani 1 d . . .
F4B F 0.60768(12) 0.04081(6) 0.44630(4) 0.0276(3) Uani 1 d . . .
F4C F 0.64896(12) -0.01573(5) 0.40233(4) 0.0289(3) Uani 1 d . . .
C5 C 0.69008(15) 0.07008(8) 0.33905(6) 0.0166(4) Uani 1 d . . .
C6 C 0.80428(18) 0.09366(12) 0.34730(7) 0.0328(6) Uani 1 d . . .
H6A H 0.8328 0.0801 0.3726 0.049 Uiso 1 calc R . .
H6B H 0.7982 0.1311 0.3491 0.049 Uiso 1 calc R . .
H6C H 0.8536 0.0846 0.3254 0.049 Uiso 1 calc R . .
C7 C 0.7070(2) 0.01513(9) 0.32312(7) 0.0287(5) Uani 1 d . . .
H7A H 0.7411 0.0166 0.2966 0.043 Uiso 1 calc R . .
H7B H 0.6367 -0.0022 0.321 0.043 Uiso 1 calc R . .
H7C H 0.7539 -0.0039 0.3416 0.043 Uiso 1 calc R . .
C8 C 0.63206(16) 0.10060(8) 0.30502(6) 0.0162(4) Uani 1 d . . .
C9 C 0.7053(2) 0.12720(15) 0.27469(10) 0.0567(10) Uani 1 d . . .
H9 H 0.7815 0.1192 0.2828 0.068 Uiso 1 calc R . .
C10 C 0.6893(4) 0.10284(18) 0.23104(11) 0.0769(14) Uani 1 d . . .
H10A H 0.6651 0.0672 0.2336 0.115 Uiso 1 calc R . .
H10B H 0.7584 0.1038 0.2165 0.115 Uiso 1 calc R . .
H10C H 0.6348 0.1226 0.2163 0.115 Uiso 1 calc R . .
C11 C 0.6962(4) 0.18554(16) 0.27437(11) 0.0808(16) Uani 1 d . . .
H11A H 0.6228 0.1954 0.2661 0.121 Uiso 1 calc R . .
H11B H 0.749 0.1998 0.2555 0.121 Uiso 1 calc R . .
H11C H 0.7108 0.1988 0.3013 0.121 Uiso 1 calc R . .
N12 N 0.52933(13) 0.09888(6) 0.30211(5) 0.0148(3) Uani 1 d . . .
C13 C 0.47041(16) 0.13095(8) 0.27270(6) 0.0190(4) Uani 1 d . A .
H13A H 0.5098 0.1312 0.2469 0.023 Uiso 1 calc R . .
H13B H 0.4653 0.1667 0.2826 0.023 Uiso 1 calc R . .
O21 O 0.31160(11) 0.02302(5) 0.36308(4) 0.0150(3) Uani 1 d . A .
C22 C 0.21217(16) 0.04096(8) 0.37276(6) 0.0171(4) Uani 1 d . . .
C23A C 0.2128(5) 0.0311(2) 0.42160(17) 0.0228(10) Uani 0.610(5) d P A 1
F23A F 0.3038(3) 0.04649(9) 0.43844(7) 0.0323(8) Uani 0.610(5) d P A 1
F23B F 0.2053(10) -0.0206(5) 0.4276(3) 0.0272(16) Uani 0.610(5) d P A 1
F23C F 0.1289(3) 0.05183(13) 0.44140(8) 0.0521(12) Uani 0.610(5) d P A 1
C23B C 0.1708(6) 0.0213(3) 0.4120(3) 0.0227(16) Uani 0.390(5) d P A 2
F23D F 0.0612(3) 0.02314(17) 0.41632(13) 0.0374(14) Uani 0.390(5) d P A 2
F23E F 0.2142(5) 0.04825(16) 0.44185(14) 0.0335(16) Uani 0.390(5) d P A 2
F23F F 0.1965(14) -0.0279(7) 0.4183(4) 0.025(2) Uani 0.390(5) d P A 2
C24 C 0.1224(4) 0.0101(2) 0.35568(18) 0.0225(10) Uani 0.628(5) d P A 1
F24A F 0.1436(8) -0.0406(5) 0.3535(3) 0.0255(14) Uani 0.628(5) d P A 1
F24B F 0.0990(2) 0.02605(9) 0.31839(8) 0.0311(8) Uani 0.628(5) d P A 1
F24C F 0.02779(18) 0.01218(10) 0.37611(9) 0.0392(8) Uani 0.628(5) d P A 1
C24B C 0.1330(7) 0.0090(4) 0.3381(3) 0.0219(18) Uani 0.372(5) d P A 2
F24D F 0.1772(3) 0.01249(14) 0.30126(11) 0.0294(12) Uani 0.372(5) d P A 2
F24E F 0.0328(4) 0.02650(18) 0.33591(17) 0.0434(15) Uani 0.372(5) d P A 2
F24F F 0.1385(18) -0.0389(10) 0.3448(6) 0.032(3) Uani 0.372(5) d P A 2
C25 C 0.19776(15) 0.10104(7) 0.36492(6) 0.0141(4) Uani 1 d . A .
C26 C 0.08699(17) 0.12277(9) 0.37818(7) 0.0206(4) Uani 1 d . . .
H26A H 0.0778 0.1175 0.407 0.031 Uiso 1 calc R A .
H26B H 0.0288 0.105 0.3638 0.031 Uiso 1 calc R . .
H26C H 0.084 0.1595 0.3722 0.031 Uiso 1 calc R . .
C27 C 0.28494(17) 0.13161(8) 0.38821(6) 0.0204(4) Uani 1 d . . .
H27A H 0.2869 0.167 0.3784 0.031 Uiso 1 calc R A .
H27B H 0.356 0.1156 0.3842 0.031 Uiso 1 calc R . .
H27C H 0.2671 0.1316 0.4168 0.031 Uiso 1 calc R . .
C28 C 0.22254(15) 0.11097(7) 0.31977(6) 0.0133(3) Uani 1 d . . .
C29 C 0.13908(16) 0.14013(9) 0.29475(6) 0.0194(4) Uani 1 d . A .
H29 H 0.0708 0.1406 0.3109 0.023 Uiso 1 calc R . .
C30 C 0.1100(2) 0.11458(11) 0.25445(7) 0.0313(5) Uani 1 d . . .
H30A H 0.1599 0.1266 0.2337 0.047 Uiso 1 calc R A .
H30B H 0.0355 0.1237 0.2471 0.047 Uiso 1 calc R . .
H30C H 0.116 0.0773 0.2571 0.047 Uiso 1 calc R . .
C31 C 0.1737(2) 0.19659(9) 0.28975(8) 0.0311(5) Uani 1 d . . .
H31A H 0.1814 0.2125 0.3162 0.047 Uiso 1 calc R A .
H31B H 0.1184 0.215 0.2743 0.047 Uiso 1 calc R . .
H31C H 0.2431 0.1981 0.2755 0.047 Uiso 1 calc R . .
N32 N 0.31610(13) 0.09710(7) 0.30732(5) 0.0148(3) Uani 1 d . A .
C33 C 0.35684(16) 0.10872(9) 0.26684(6) 0.0191(4) Uani 1 d . . .
H33A H 0.3091 0.1339 0.2533 0.023 Uiso 1 calc R A .
H33B H 0.3599 0.0772 0.2504 0.023 Uiso 1 calc R . .
C41 C 0.43461(17) -0.00739(8) 0.29148(6) 0.0210(4) Uani 1 d . . .
H41A H 0.4892 0.0026 0.2716 0.032 Uiso 1 calc R . .
H41B H 0.3646 -0.0124 0.2782 0.032 Uiso 1 calc R . .
H41C H 0.4568 -0.0395 0.3044 0.032 Uiso 1 calc R . .

loop_
_atom_site_aniso_label
_atom_site_aniso_U_11
_atom_site_aniso_U_22
_atom_site_aniso_U_33
_atom_site_aniso_U_23
_atom_site_aniso_U_13
_atom_site_aniso_U_12
Al1 0.0108(2) 0.0135(3) 0.0121(2) 0.0002(2) -0.0006(2) -0.0004(2)
O1 0.0113(6) 0.0206(7) 0.0132(6) 0.0007(5) -0.0017(5) -0.0030(5)
C2 0.0115(8) 0.0174(9) 0.0154(8) 0.0015(7) -0.0021(7) 0.0000(7)
C3 0.0181(9) 0.0201(10) 0.0168(9) -0.0008(8) -0.0015(7) -0.0021(8)
F3A 0.0452(8) 0.0159(6) 0.0222(6) 0.0006(5) -0.0006(6) 0.0023(6)
F3B 0.0251(7) 0.0333(7) 0.0291(7) -0.0056(6) -0.0082(6) -0.0088(5)
F3C 0.0258(6) 0.0298(7) 0.0192(6) -0.0077(5) 0.0026(5) -0.0005(5)
C4 0.0162(9) 0.0221(10) 0.0222(10) 0.0054(8) -0.0057(8) -0.0019(8)
F4A 0.0185(6) 0.0459(9) 0.0398(8) 0.0169(7) -0.0150(6) -0.0057(6)
F4B 0.0334(7) 0.0330(8) 0.0165(6) 0.0065(5) -0.0022(5) -0.0020(6)
F4C 0.0371(8) 0.0193(6) 0.0304(7) 0.0065(5) -0.0050(6) 0.0021(5)
C5 0.0111(8) 0.0213(10) 0.0174(9) 0.0010(8) 0.0005(7) 0.0016(7)
C6 0.0147(10) 0.0571(17) 0.0264(11) 0.0103(11) -0.0028(8) -0.0106(10)
C7 0.0335(12) 0.0238(11) 0.0288(11) -0.0002(9) 0.0101(9) 0.0104(9)
C8 0.0175(9) 0.0183(9) 0.0128(8) 0.0000(7) 0.0034(7) 0.0018(7)
C9 0.0152(11) 0.098(3) 0.0568(19) 0.0549(19) 0.0034(11) -0.0046(13)
C10 0.087(3) 0.098(3) 0.0457(19) 0.0282(19) 0.043(2) 0.048(3)
C11 0.109(3) 0.083(3) 0.051(2) 0.0314(19) -0.019(2) -0.073(3)
N12 0.0150(7) 0.0157(8) 0.0137(7) 0.0022(6) -0.0005(6) 0.0002(6)
C13 0.0161(9) 0.0230(10) 0.0178(9) 0.0081(8) 0.0001(8) 0.0015(8)
O21 0.0122(6) 0.0141(6) 0.0187(7) 0.0018(5) 0.0017(5) -0.0001(5)
C22 0.0137(9) 0.0171(9) 0.0205(10) 0.0066(8) 0.0039(7) 0.0015(7)
C23A 0.026(3) 0.025(2) 0.018(3) 0.009(2) 0.006(2) 0.010(2)
F23A 0.054(2) 0.0222(12) 0.0203(11) 0.0010(9) -0.0162(12) 0.0066(11)
F23B 0.033(3) 0.027(3) 0.022(3) 0.012(2) 0.004(2) 0.001(2)
F23C 0.064(3) 0.063(2) 0.0293(14) 0.0198(13) 0.0312(15) 0.0464(17)
C23B 0.011(3) 0.027(4) 0.030(4) 0.014(3) 0.003(3) 0.003(3)
F23D 0.0218(19) 0.043(3) 0.047(3) 0.022(2) 0.0151(17) 0.0079(16)
F23E 0.068(5) 0.022(2) 0.011(2) 0.0004(16) 0.008(2) 0.003(2)
F23F 0.018(3) 0.026(5) 0.030(7) 0.016(4) 0.002(4) 0.003(3)
C24 0.023(2) 0.021(2) 0.024(2) 0.002(2) -0.004(2) -0.0006(14)
F24A 0.0288(19) 0.015(2) 0.032(5) 0.006(3) -0.001(2) -0.0054(12)
F24B 0.0336(19) 0.0264(12) 0.0334(14) 0.0025(11) -0.0248(15) -0.0074(11)
F24C 0.0142(10) 0.0364(14) 0.067(2) 0.0125(12) 0.0092(11) -0.0026(9)
C24B 0.015(3) 0.024(4) 0.027(5) -0.011(4) -0.011(4) -0.006(2)
F24D 0.033(2) 0.029(2) 0.0263(19) 0.0008(15) -0.0056(16) -0.0150(17)
F24E 0.013(2) 0.043(3) 0.075(4) -0.016(2) -0.013(2) -0.0002(17)
F24F 0.058(6) 0.018(3) 0.021(6) 0.009(4) -0.001(4) -0.006(3)
C25 0.0128(8) 0.0153(9) 0.0141(8) 0.0020(7) -0.0007(7) 0.0013(7)
C26 0.0153(9) 0.0244(11) 0.0221(10) 0.0016(8) 0.0037(7) 0.0060(8)
C27 0.0192(10) 0.0234(11) 0.0186(9) -0.0048(8) -0.0042(8) 0.0008(8)
C28 0.0133(8) 0.0129(9) 0.0138(8) 0.0003(7) -0.0031(7) -0.0025(7)
C29 0.0139(9) 0.0261(11) 0.0182(9) 0.0065(8) -0.0037(7) 0.0015(7)
C30 0.0297(12) 0.0427(14) 0.0214(11) 0.0039(10) -0.0127(9) -0.0039(10)
C31 0.0289(11) 0.0274(12) 0.0371(12) 0.0135(10) -0.0070(11) 0.0040(9)
N32 0.0128(7) 0.0186(8) 0.0131(7) 0.0048(6) -0.0030(6) -0.0030(6)
C33 0.0140(9) 0.0291(11) 0.0143(8) 0.0062(8) 0.0001(7) -0.0009(8)
C41 0.0235(10) 0.0219(10) 0.0177(9) -0.0026(8) 0.0012(8) 0.0022(8)

loop_
_atom_type_symbol
_atom_type_description
_atom_type_scat_dispersion_real
_atom_type_scat_dispersion_imag
_atom_type_scat_source
C C 0.0033 0.0016 'International Tables Vol C Tables 4.2.6.8 and 6.1.1.4'
H H 0 0 'International Tables Vol C Tables 4.2.6.8 and 6.1.1.4'
N N 0.0061 0.0033 'International Tables Vol C Tables 4.2.6.8 and 6.1.1.4'
O O 0.0106 0.006 'International Tables Vol C Tables 4.2.6.8 and 6.1.1.4'
F F 0.0171 0.0103 'International Tables Vol C Tables 4.2.6.8 and 6.1.1.4'
Al Al 0.0645 0.0514 'International Tables Vol C Tables 4.2.6.8 and 6.1.1.4'

loop_
_geom_angle_atom_site_label_1
_geom_angle_atom_site_label_2
_geom_angle_atom_site_label_3
_geom_angle
O1 Al1 O21 94.31(7)
O1 Al1 C41 121.69(8)
O21 Al1 C41 101.78(8)
O1 Al1 N32 132.84(7)
O21 Al1 N32 88.97(7)
C41 Al1 N32 103.40(8)
O1 Al1 N12 84.87(7)
O21 Al1 N12 161.58(7)
C41 Al1 N12 94.20(8)
N32 Al1 N12 78.36(6)
C2 O1 Al1 136.48(12)
O1 C2 C4 102.93(15)
O1 C2 C3 108.88(15)
C4 C2 C3 106.18(15)
O1 C2 C5 115.10(15)
C4 C2 C5 113.32(16)
C3 C2 C5 109.87(16)
F3A C3 F3C 106.33(17)
F3A C3 F3B 106.95(17)
F3C C3 F3B 105.26(15)
F3A C3 C2 112.99(16)
F3C C3 C2 111.75(16)
F3B C3 C2 113.01(16)
F4C C4 F4B 106.22(17)
F4C C4 F4A 106.10(18)
F4B C4 F4A 105.43(17)
F4C C4 C2 111.14(16)
F4B C4 C2 110.41(17)
F4A C4 C2 116.87(17)
C7 C5 C6 107.75(19)
C7 C5 C8 106.51(17)
C6 C5 C8 109.93(17)
C7 C5 C2 110.80(17)
C6 C5 C2 111.52(17)
C8 C5 C2 110.17(15)
C5 C6 H6A 109.5
C5 C6 H6B 109.5
H6A C6 H6B 109.5
C5 C6 H6C 109.5
H6A C6 H6C 109.5
H6B C6 H6C 109.5
C5 C7 H7A 109.5
C5 C7 H7B 109.5
H7A C7 H7B 109.5
C5 C7 H7C 109.5
H7A C7 H7C 109.5
H7B C7 H7C 109.5
N12 C8 C9 123.77(19)
N12 C8 C5 119.61(17)
C9 C8 C5 116.39(17)
C8 C9 C11 114.5(3)
C8 C9 C10 110.6(3)
C11 C9 C10 112.3(3)
C8 C9 H9 106.3
C11 C9 H9 106.3
C10 C9 H9 106.3
C9 C10 H10A 109.5
C9 C10 H10B 109.5
H10A C10 H10B 109.5
C9 C10 H10C 109.5
H10A C10 H10C 109.5
H10B C10 H10C 109.5
C9 C11 H11A 109.5
C9 C11 H11B 109.5
H11A C11 H11B 109.5
C9 C11 H11C 109.5
H11A C11 H11C 109.5
H11B C11 H11C 109.5
C8 N12 C13 121.31(17)
C8 N12 Al1 127.24(14)
C13 N12 Al1 111.19(12)
N12 C13 C33 108.68(16)
N12 C13 H13A 110
C33 C13 H13A 110
N12 C13 H13B 110
C33 C13 H13B 110
H13A C13 H13B 108.3
C22 O21 Al1 133.78(13)
O21 C22 C24 113.4(3)
O21 C22 C23B 113.6(3)
C24 C22 C23B 84.1(4)
O21 C22 C25 113.64(16)
C24 C22 C25 112.7(3)
C23B C22 C25 116.2(4)
O21 C22 C23A 100.3(2)
C24 C22 C23A 107.4(3)
C23B C22 C23A 23.6(3)
C25 C22 C23A 108.3(2)
O21 C22 C24B 100.7(3)
C24 C22 C24B 19.8(3)
C23B C22 C24B 103.2(5)
C25 C22 C24B 107.5(4)
C23A C22 C24B 126.1(5)
F23A C23A F23C 108.9(6)
F23A C23A F23B 107.1(6)
F23C C23A F23B 105.8(7)
F23A C23A C22 112.2(3)
F23C C23A C22 114.9(4)
F23B C23A C22 107.3(6)
F23E C23B F23F 107.0(8)
F23E C23B F23D 107.5(6)
F23F C23B F23D 104.6(9)
F23E C23B C22 109.7(6)
F23F C23B C22 112.7(9)
F23D C23B C22 114.8(6)
F24B C24 F24A 107.1(6)
F24B C24 F24C 105.6(4)
F24A C24 F24C 103.4(6)
F24B C24 C22 110.5(4)
F24A C24 C22 114.1(6)
F24C C24 C22 115.4(4)
F24F C24B F24E 113.5(12)
F24F C24B F24D 101.8(11)
F24E C24B F24D 107.7(9)
F24F C24B C22 109.1(11)
F24E C24B C22 113.6(6)
F24D C24B C22 110.5(6)
C26 C25 C27 106.34(16)
C26 C25 C28 112.94(16)
C27 C25 C28 105.33(15)
C26 C25 C22 114.28(16)
C27 C25 C22 110.20(15)
C28 C25 C22 107.40(15)
C25 C26 H26A 109.5
C25 C26 H26B 109.5
H26A C26 H26B 109.5
C25 C26 H26C 109.5
H26A C26 H26C 109.5
H26B C26 H26C 109.5
C25 C27 H27A 109.5
C25 C27 H27B 109.5
H27A C27 H27B 109.5
C25 C27 H27C 109.5
H27A C27 H27C 109.5
H27B C27 H27C 109.5
N32 C28 C29 124.78(17)
N32 C28 C25 116.38(16)
C29 C28 C25 118.63(16)
C28 C29 C31 110.38(17)
C28 C29 C30 114.74(19)
C31 C29 C30 112.44(18)
C28 C29 H29 106.2
C31 C29 H29 106.2
C30 C29 H29 106.2
C29 C30 H30A 109.5
C29 C30 H30B 109.5
H30A C30 H30B 109.5
C29 C30 H30C 109.5
H30A C30 H30C 109.5
H30B C30 H30C 109.5
C29 C31 H31A 109.5
C29 C31 H31B 109.5
H31A C31 H31B 109.5
C29 C31 H31C 109.5
H31A C31 H31C 109.5
H31B C31 H31C 109.5
C28 N32 C33 123.22(17)
C28 N32 Al1 128.75(14)
C33 N32 Al1 107.16(13)
N32 C33 C13 105.83(16)
N32 C33 H33A 110.6
C13 C33 H33A 110.6
N32 C33 H33B 110.6
C13 C33 H33B 110.6
H33A C33 H33B 108.7
Al1 C41 H41A 109.5
Al1 C41 H41B 109.5
H41A C41 H41B 109.5
Al1 C41 H41C 109.5
H41A C41 H41C 109.5
H41B C41 H41C 109.5

loop_
_geom_bond_atom_site_label_1
_geom_bond_atom_site_label_2
_geom_bond_distance
Al1 O1 1.7775(14)
Al1 O21 1.8074(15)
Al1 C41 1.980(2)
Al1 N32 2.0173(18)
Al1 N12 2.1510(17)
O1 C2 1.367(2)
C2 C4 1.573(3)
C2 C3 1.576(3)
C2 C5 1.584(3)
C3 F3A 1.331(2)
C3 F3C 1.340(2)
C3 F3B 1.352(2)
C4 F4C 1.334(3)
C4 F4B 1.345(3)
C4 F4A 1.348(2)
C5 C7 1.543(3)
C5 C6 1.561(3)
C5 C8 1.562(3)
C6 H6A 0.98
C6 H6B 0.98
C6 H6C 0.98
C7 H7A 0.98
C7 H7B 0.98
C7 H7C 0.98
C8 N12 1.271(3)
C8 C9 1.524(3)
C9 C11 1.526(6)
C9 C10 1.603(6)
C9 H9 1
C10 H10A 0.98
C10 H10B 0.98
C10 H10C 0.98
C11 H11A 0.98
C11 H11B 0.98
C11 H11C 0.98
N12 C13 1.481(2)
C13 C33 1.528(3)
C13 H13A 0.99
C13 H13B 0.99
O21 C22 1.352(2)
C22 C24 1.482(6)
C22 C23B 1.497(8)
C22 C25 1.599(3)
C22 C23A 1.652(6)
C22 C24B 1.728(8)
C23A F23A 1.318(7)
C23A F23C 1.341(6)
C23A F23B 1.367(14)
C23B F23E 1.333(10)
C23B F23F 1.34(2)
C23B F23D 1.360(8)
C24 F24B 1.344(5)
C24 F24A 1.352(15)
C24 F24C 1.353(6)
C24B F24F 1.27(3)
C24B F24E 1.320(10)
C24B F24D 1.349(11)
C25 C26 1.544(3)
C25 C27 1.548(3)
C25 C28 1.561(3)
C26 H26A 0.98
C26 H26B 0.98
C26 H26C 0.98
C27 H27A 0.98
C27 H27B 0.98
C27 H27C 0.98
C28 N32 1.279(3)
C28 C29 1.528(3)
C29 C31 1.542(3)
C29 C30 1.545(3)
C29 H29 1
C30 H30A 0.98
C30 H30B 0.98
C30 H30C 0.98
C31 H31A 0.98
C31 H31B 0.98
C31 H31C 0.98
N32 C33 1.474(2)
C33 H33A 0.99
C33 H33B 0.99
C41 H41A 0.98
C41 H41B 0.98
C41 H41C 0.98

loop_
_geom_torsion_atom_site_label_1
_geom_torsion_atom_site_label_2
_geom_torsion_atom_site_label_3
_geom_torsion_atom_site_label_4
_geom_torsion
O21 Al1 O1 C2 -176.48(18)
C41 Al1 O1 C2 76.8(2)
N32 Al1 O1 C2 -83.9(2)
N12 Al1 O1 C2 -14.94(18)
Al1 O1 C2 C4 -147.45(16)
Al1 O1 C2 C3 100.17(19)
Al1 O1 C2 C5 -23.7(3)
O1 C2 C3 F3A -85.4(2)
C4 C2 C3 F3A 164.35(17)
C5 C2 C3 F3A 41.5(2)
O1 C2 C3 F3C 34.4(2)
C4 C2 C3 F3C -75.77(19)
C5 C2 C3 F3C 161.33(15)
O1 C2 C3 F3B 152.95(16)
C4 C2 C3 F3B 42.7(2)
C5 C2 C3 F3B -80.16(19)
O1 C2 C4 F4C 53.0(2)
C3 C2 C4 F4C 167.31(17)
C5 C2 C4 F4C -72.0(2)
O1 C2 C4 F4B -64.6(2)
C3 C2 C4 F4B 49.7(2)
C5 C2 C4 F4B 170.40(16)
O1 C2 C4 F4A 174.91(18)
C3 C2 C4 F4A -70.7(2)
C5 C2 C4 F4A 49.9(3)
O1 C2 C5 C7 -63.6(2)
C4 C2 C5 C7 54.5(2)
C3 C2 C5 C7 173.08(17)
O1 C2 C5 C6 176.36(18)
C4 C2 C5 C6 -65.5(2)
C3 C2 C5 C6 53.0(2)
O1 C2 C5 C8 54.0(2)
C4 C2 C5 C8 172.11(16)
C3 C2 C5 C8 -69.31(19)
C7 C5 C8 N12 85.5(2)
C6 C5 C8 N12 -158.0(2)
C2 C5 C8 N12 -34.7(3)
C7 C5 C8 C9 -89.1(3)
C6 C5 C8 C9 27.3(3)
C2 C5 C8 C9 150.6(2)
N12 C8 C9 C11 69.1(4)
C5 C8 C9 C11 -116.4(3)
N12 C8 C9 C10 -59.0(4)
C5 C8 C9 C10 115.5(2)
C9 C8 N12 C13 -11.5(3)
C5 C8 N12 C13 174.27(18)
C9 C8 N12 Al1 162.1(2)
C5 C8 N12 Al1 -12.2(3)
O1 Al1 N12 C8 35.15(17)
O21 Al1 N12 C8 123.4(2)
C41 Al1 N12 C8 -86.33(18)
N32 Al1 N12 C8 170.83(18)
O1 Al1 N12 C13 -150.78(14)
O21 Al1 N12 C13 -62.5(3)
C41 Al1 N12 C13 87.74(14)
N32 Al1 N12 C13 -15.09(13)
C8 N12 C13 C33 162.01(18)
Al1 N12 C13 C33 -12.47(19)
O1 Al1 O21 C22 116.70(19)
C41 Al1 O21 C22 -119.67(19)
N32 Al1 O21 C22 -16.19(19)
N12 Al1 O21 C22 30.0(3)
Al1 O21 C22 C24 112.5(3)
Al1 O21 C22 C23B -153.8(4)
Al1 O21 C22 C25 -18.0(3)
Al1 O21 C22 C23A -133.3(3)
Al1 O21 C22 C24B 96.6(4)
O21 C22 C23A F23A 46.0(4)
C24 C22 C23A F23A 164.7(4)
C23B C22 C23A F23A 172.9(12)
C25 C22 C23A F23A -73.3(4)
C24B C22 C23A F23A 157.4(5)
O21 C22 C23A F23C 171.2(5)
C24 C22 C23A F23C -70.1(6)
C23B C22 C23A F23C -61.9(10)
C25 C22 C23A F23C 51.9(6)
C24B C22 C23A F23C -77.4(6)
O21 C22 C23A F23B -71.5(7)
C24 C22 C23A F23B 47.2(7)
C23B C22 C23A F23B 55.4(11)
C25 C22 C23A F23B 169.2(6)
C24B C22 C23A F23B 39.9(8)
O21 C22 C23B F23E 80.8(5)
C24 C22 C23B F23E -166.2(5)
C25 C22 C23B F23E -53.8(6)
C23A C22 C23B F23E 21.7(7)
C24B C22 C23B F23E -171.1(5)
O21 C22 C23B F23F -38.3(10)
C24 C22 C23B F23F 74.7(9)
C25 C22 C23B F23F -172.9(8)
C23A C22 C23B F23F -97.5(12)
C24B C22 C23B F23F 69.8(10)
O21 C22 C23B F23D -158.0(5)
C24 C22 C23B F23D -45.0(7)
C25 C22 C23B F23D 67.4(8)
C23A C22 C23B F23D 142.9(14)
C24B C22 C23B F23D -49.9(8)
O21 C22 C24 F24B -86.1(4)
C23B C22 C24 F24B 160.8(5)
C25 C22 C24 F24B 44.8(4)
C23A C22 C24 F24B 164.0(4)
C24B C22 C24 F24B -33.6(11)
O21 C22 C24 F24A 34.7(7)
C23B C22 C24 F24A -78.5(7)
C25 C22 C24 F24A 165.6(6)
C23A C22 C24 F24A -75.2(6)
C24B C22 C24 F24A 87.2(15)
O21 C22 C24 F24C 154.2(3)
C23B C22 C24 F24C 41.0(5)
C25 C22 C24 F24C -74.9(4)
C23A C22 C24 F24C 44.3(5)
C24B C22 C24 F24C -153.3(16)
O21 C22 C24B F24F 64.0(12)
C24 C22 C24B F24F -68.2(17)
C23B C22 C24B F24F -53.5(12)
C25 C22 C24B F24F -176.9(12)
C23A C22 C24B F24F -47.2(13)
O21 C22 C24B F24E -168.3(7)
C24 C22 C24B F24E 59.5(12)
C23B C22 C24B F24E 74.2(9)
C25 C22 C24B F24E -49.1(9)
C23A C22 C24B F24E 80.5(9)
O21 C22 C24B F24D -47.1(7)
C24 C22 C24B F24D -179.3(19)
C23B C22 C24B F24D -164.7(6)
C25 C22 C24B F24D 72.0(6)
C23A C22 C24B F24D -158.4(5)
O21 C22 C25 C26 -176.53(17)
C24 C22 C25 C26 52.7(3)
C23B C22 C25 C26 -41.9(4)
C23A C22 C25 C26 -66.0(3)
C24B C22 C25 C26 73.0(4)
O21 C22 C25 C27 -56.9(2)
C24 C22 C25 C27 172.4(3)
C23B C22 C25 C27 77.7(4)
C23A C22 C25 C27 53.6(3)
C24B C22 C25 C27 -167.3(4)
O21 C22 C25 C28 57.4(2)
C24 C22 C25 C28 -73.4(3)
C23B C22 C25 C28 -168.0(4)
C23A C22 C25 C28 167.9(3)
C24B C22 C25 C28 -53.1(4)
C26 C25 C28 N32 175.42(17)
C27 C25 C28 N32 59.8(2)
C22 C25 C28 N32 -57.7(2)
C26 C25 C28 C29 0.5(2)
C27 C25 C28 C29 -115.13(18)
C22 C25 C28 C29 127.41(18)
N32 C28 C29 C31 -73.9(3)
C25 C28 C29 C31 100.5(2)
N32 C28 C29 C30 54.4(3)
C25 C28 C29 C30 -131.19(19)
C29 C28 N32 C33 1.4(3)
C25 C28 N32 C33 -173.12(17)
C29 C28 N32 Al1 -166.50(15)
C25 C28 N32 Al1 18.9(3)
O1 Al1 N32 C28 -78.52(19)
O21 Al1 N32 C28 16.41(18)
C41 Al1 N32 C28 118.28(18)
N12 Al1 N32 C28 -150.12(19)
O1 Al1 N32 C33 112.02(14)
O21 Al1 N32 C33 -153.05(13)
C41 Al1 N32 C33 -51.18(14)
N12 Al1 N32 C33 40.41(12)
C28 N32 C33 C13 131.02(19)
Al1 N32 C33 C13 -58.80(17)
N12 C13 C33 N32 45.0(2)
